data_9010942
loop_
_publ_author_name
'Vanpeteghem, C. B.'
'Sano, A.'
'Komatsu, K.'
'Ohtani, E.'
'Suzuki, A.'

_publ_section_title
;
 Neutron diffraction study of aluminous hydroxide d-AlOOD
;
_journal_name_full 'Physics and Chemistry of Minerals'
_journal_page_first 657
_journal_page_last 661
_journal_paper_doi 10.1007/s00269-007-0180-8
_journal_volume 34
_journal_year 2007
_chemical_formula_structural AlOOH
_chemical_formula_sum 'Al D0.744 H0.256 O2'
_chemical_name_mineral 'Boehmite (deuterated)'
_space_group_IT_number 31
_symmetry_space_group_name_Hall 'P -2 2ac'
_symmetry_space_group_name_H-M 'P 21 n m'
_cell_angle_alpha 90
_cell_angle_beta 90
_cell_angle_gamma 90
_cell_length_a 4.71236
_cell_length_b 4.23110
_cell_length_c 2.82890
_cell_formula_units_Z 2
_cell_volume 56.404
_exptl_crystal_density_diffrn 3.576
_cod_original_formula_sum 'Al O2 (D.744 H.256)'
_cod_database_code 9010942

loop_
_symmetry_equiv_pos_as_xyz
x,y,z
1/2+x,-y,1/2+z
x,y,-z
1/2+x,-y,1/2-z

loop_
_atom_site_label
_atom_site_fract_x
_atom_site_fract_y
_atom_site_fract_z
_atom_site_occupancy
_atom_site_U_iso_or_equiv
Al 0.00000 0.27600 0.00000 1.00000 0.00210
O1 0.34100 0.50160 0.00000 1.00000 0.00270
O2 0.64590 -0.00220 0.00000 1.00000 0.00340
D 0.51800 0.19230 0.00000 0.74400 0.01110
H 0.51800 0.19230 0.00000 0.25600 0.01110

_database_code_amcsd 0009112
